data_4327758
loop_
_publ_author_name
'Lang Shao'
'Yi Li'
'Jihong Yu'
'Ruren Xu'

_publ_section_title
;
 Divalent-Metal-Stabilized Aluminophosphates Exhibiting a New Zeolite
 Framework Topology
;
_journal_name_full 'Inorganic Chemistry'
_journal_page_first 225
_journal_page_last 229
_journal_paper_doi 10.1021/ic201515z
_journal_volume 51
_journal_year 2012
_chemical_formula_sum 'C2.5 H7 Al2 Co N O12 P3'
_chemical_formula_weight 448.89
_chemical_name_common CoAPO-CJ62
_chemical_name_systematic
; 
 ? 
;
_space_group_IT_number 61
_symmetry_cell_setting orthorhombic
_symmetry_space_group_name_Hall '-P 2ac 2ab'
_symmetry_space_group_name_H-M 'P b c a'
_atom_sites_solution_primary direct
_atom_sites_solution_secondary difmap
_audit_creation_method SHELXL-97
_cell_angle_alpha 90.00
_cell_angle_beta 90.00
_cell_angle_gamma 90.00
_cell_formula_units_Z 8
_cell_length_a 15.8674(9)
_cell_length_b 9.7437(6)
_cell_length_c 17.1201(10)
_cell_measurement_temperature 296(2)
_cell_volume 2646.9(3)
_computing_cell_refinement 'Bruker SMART'
_computing_data_collection 'Bruker SMART'
_computing_data_reduction 'Bruker SAINT'
_computing_molecular_graphics 'Bruker SHELXTL'
_computing_publication_material 'Bruker SHELXTL'
_computing_structure_refinement 'SHELXL-97 (Sheldrick, 2008)'
_computing_structure_solution 'SHELXS-97 (Sheldrick, 2008)'
_diffrn_ambient_temperature 296(2)
_diffrn_measured_fraction_theta_full 1.000
_diffrn_measured_fraction_theta_max 1.000
_diffrn_radiation_monochromator graphite
_diffrn_radiation_source 'fine-focus sealed tube'
_diffrn_radiation_type MoK\a
_diffrn_radiation_wavelength 0.71073
_diffrn_reflns_av_R_equivalents 0.0471
_diffrn_reflns_av_sigmaI/netI 0.0337
_diffrn_reflns_limit_h_max 21
_diffrn_reflns_limit_h_min -14
_diffrn_reflns_limit_k_max 12
_diffrn_reflns_limit_k_min -13
_diffrn_reflns_limit_l_max 22
_diffrn_reflns_limit_l_min -21
_diffrn_reflns_number 18281
_diffrn_reflns_theta_full 28.33
_diffrn_reflns_theta_max 28.33
_diffrn_reflns_theta_min 2.38
_exptl_absorpt_coefficient_mu 1.856
_exptl_absorpt_correction_T_max 0.7457
_exptl_absorpt_correction_T_min 0.6263
_exptl_absorpt_correction_type multi-scan
_exptl_absorpt_process_details SADABS
_exptl_crystal_colour blue
_exptl_crystal_density_diffrn 2.253
_exptl_crystal_description plate
_exptl_crystal_F_000 1784
_exptl_crystal_size_max 0.20
_exptl_crystal_size_mid 0.18
_exptl_crystal_size_min 0.08
_refine_diff_density_max 1.024
_refine_diff_density_min -0.650
_refine_diff_density_rms 0.116
_refine_ls_extinction_method none
_refine_ls_goodness_of_fit_ref 1.029
_refine_ls_matrix_type full
_refine_ls_number_parameters 192
_refine_ls_number_reflns 3294
_refine_ls_number_restraints 6
_refine_ls_restrained_S_all 1.079
_refine_ls_R_factor_all 0.0615
_refine_ls_R_factor_gt 0.0489
_refine_ls_shift/su_max 0.007
_refine_ls_shift/su_mean 0.000
_refine_ls_structure_factor_coef Fsqd
_refine_ls_weighting_details 'calc w=1/[\s^2^(Fo^2^)+(0.0438P)^2^+15.3047P] where P=(Fo^2^+2Fc^2^)/3'
_refine_ls_weighting_scheme calc
_refine_ls_wR_factor_gt 0.1186
_refine_ls_wR_factor_ref 0.1245
_reflns_number_gt 2738
_reflns_number_total 3294
_reflns_threshold_expression >2sigma(I)
_cod_data_source_file ic201515z_si_002.cif
_cod_data_source_block CoAPO-CJ62
_cod_original_formula_sum 'C2.50 H7 Al2 Co N O12 P3'
_cod_database_code 4327758

loop_
_symmetry_equiv_pos_as_xyz
'x, y, z'
'-x+1/2, -y, z+1/2'
'-x, y+1/2, -z+1/2'
'x+1/2, -y+1/2, -z'
'-x, -y, -z'
'x-1/2, y, -z-1/2'
'x, -y-1/2, z-1/2'
'-x-1/2, y-1/2, z'

loop_
_atom_site_label
_atom_site_type_symbol
_atom_site_fract_x
_atom_site_fract_y
_atom_site_fract_z
_atom_site_U_iso_or_equiv
_atom_site_adp_type
_atom_site_occupancy
_atom_site_symmetry_multiplicity
_atom_site_calc_flag
_atom_site_refinement_flags
Co1 Co 0.21294(5) 1.02681(8) 0.08574(5) 0.0208(2) Uani 0.576(4) 1 d P
Al1 Al 0.21294(5) 1.02681(8) 0.08574(5) 0.0208(2) Uani 0.424(4) 1 d P
Co2 Co -0.00743(6) 0.86531(9) 0.18872(6) 0.0225(3) Uani 0.424(4) 1 d P
Al2 Al -0.00743(6) 0.86531(9) 0.18872(6) 0.0225(3) Uani 0.576(4) 1 d P
Al3 Al 0.26005(8) 1.20576(12) 0.31120(7) 0.0158(2) Uani 1 1 d .
P1 P 0.32520(7) 0.95085(11) 0.39992(6) 0.0186(2) Uani 1 1 d U
P2 P 0.16119(7) 0.73701(11) 0.14511(7) 0.0210(2) Uani 1 1 d .
P3 P 0.09519(7) 1.12478(10) 0.22458(6) 0.0178(2) Uani 1 1 d .
O1 O 0.1890(4) 1.0687(5) -0.0148(3) 0.0626(12) Uani 1 1 d U
O2 O 0.3199(3) 1.0962(4) 0.1114(2) 0.0429(10) Uani 1 1 d .
O3 O 0.2175(2) 0.8429(4) 0.1079(3) 0.0463(10) Uani 1 1 d .
O4 O 0.1260(2) 1.1118(3) 0.1409(2) 0.0321(8) Uani 1 1 d .
O5 O 0.0682(2) 0.7688(4) 0.1300(2) 0.0365(8) Uani 1 1 d .
O6 O 0.1742(3) 0.7361(5) 0.2331(2) 0.0468(10) Uani 1 1 d .
O7 O -0.0493(2) 0.7604(3) 0.2681(2) 0.0341(8) Uani 1 1 d .
O8 O -0.0858(2) 0.9119(4) 0.1189(3) 0.0532(12) Uani 1 1 d .
O9 O 0.0370(2) 1.0060(3) 0.2456(2) 0.0310(8) Uani 1 1 d .
O10 O 0.1687(2) 1.1212(3) 0.2822(2) 0.0343(8) Uani 1 1 d .
O11 O 0.3092(2) 1.0993(3) 0.3787(2) 0.0384(9) Uani 1 1 d .
O12 O 0.2639(2) 0.8607(3) 0.3552(2) 0.0373(9) Uani 1 1 d .
C1 C 0.4373(5) 1.0051(9) -0.0424(5) 0.067(2) Uiso 1 1 d .
C2 C 0.4047(10) 0.8740(16) -0.0048(9) 0.062(4) Uiso 0.50 1 d P
C3 C 0.4667(12) 1.134(2) -0.0768(11) 0.079(5) Uiso 0.50 1 d P
N4 N 0.4285(9) 0.8484(14) 0.0611(8) 0.059(3) Uiso 0.25 1 d P
C4 C 0.4285(9) 0.8484(14) 0.0611(8) 0.059(3) Uiso 0.25 1 d P
N5 N 0.5112(12) 1.2134(19) -0.0323(11) 0.087(5) Uiso 0.25 1 d P
C5 C 0.5112(12) 1.2134(19) -0.0323(11) 0.087(5) Uiso 0.25 1 d P
N6 N 0.4626(12) 0.9775(19) 0.0278(11) 0.036(4) Uiso 0.25 1 d P
N6' N 0.4775(16) 1.079(3) 0.0014(15) 0.059(6) Uiso 0.25 1 d P

loop_
_atom_site_aniso_label
_atom_site_aniso_U_11
_atom_site_aniso_U_22
_atom_site_aniso_U_33
_atom_site_aniso_U_23
_atom_site_aniso_U_13
_atom_site_aniso_U_12
Co1 0.0243(4) 0.0170(4) 0.0211(4) -0.0010(3) 0.0011(3) 0.0002(3)
Al1 0.0243(4) 0.0170(4) 0.0211(4) -0.0010(3) 0.0011(3) 0.0002(3)
Co2 0.0178(5) 0.0171(4) 0.0326(5) 0.0008(3) 0.0000(3) -0.0024(3)
Al2 0.0178(5) 0.0171(4) 0.0326(5) 0.0008(3) 0.0000(3) -0.0024(3)
Al3 0.0149(6) 0.0118(5) 0.0208(6) -0.0005(5) -0.0015(5) 0.0017(4)
P1 0.0204(5) 0.0149(5) 0.0206(5) -0.0009(4) -0.0014(4) 0.0030(4)
P2 0.0175(5) 0.0143(5) 0.0312(6) -0.0031(4) -0.0047(4) 0.0010(4)
P3 0.0153(5) 0.0128(4) 0.0252(5) -0.0034(4) 0.0000(4) -0.0003(4)
O1 0.101(3) 0.055(2) 0.032(2) -0.0057(19) -0.004(2) 0.000(2)
O2 0.056(3) 0.0222(17) 0.050(2) -0.0130(17) 0.009(2) -0.0070(17)
O3 0.033(2) 0.0290(18) 0.077(3) 0.0023(19) 0.014(2) -0.0051(16)
O4 0.0359(19) 0.0291(17) 0.0314(18) -0.0026(14) 0.0115(15) 0.0022(15)
O5 0.0193(16) 0.040(2) 0.051(2) 0.0057(17) -0.0104(16) -0.0006(15)
O6 0.041(2) 0.064(3) 0.035(2) -0.0094(19) -0.0138(17) 0.014(2)
O7 0.039(2) 0.0247(16) 0.038(2) 0.0055(14) 0.0015(16) -0.0147(15)
O8 0.0227(19) 0.042(2) 0.095(4) 0.018(2) 0.000(2) 0.0065(17)
O9 0.0298(18) 0.0273(16) 0.0361(19) -0.0021(15) 0.0022(15) -0.0132(14)
O10 0.0265(18) 0.0280(17) 0.048(2) 0.0007(16) -0.0182(16) -0.0040(14)
O11 0.048(2) 0.0166(15) 0.051(2) 0.0032(15) -0.0240(19) -0.0006(15)
O12 0.031(2) 0.0220(16) 0.059(2) -0.0095(16) -0.0078(17) -0.0024(14)

loop_
_atom_type_symbol
_atom_type_description
_atom_type_scat_dispersion_real
_atom_type_scat_dispersion_imag
_atom_type_scat_source
C C 0.0033 0.0016 'International Tables Vol C Tables 4.2.6.8 and 6.1.1.4'
H H 0.0000 0.0000 'International Tables Vol C Tables 4.2.6.8 and 6.1.1.4'
N N 0.0061 0.0033 'International Tables Vol C Tables 4.2.6.8 and 6.1.1.4'
O O 0.0106 0.0060 'International Tables Vol C Tables 4.2.6.8 and 6.1.1.4'
Al Al 0.0645 0.0514 'International Tables Vol C Tables 4.2.6.8 and 6.1.1.4'
P P 0.1023 0.0942 'International Tables Vol C Tables 4.2.6.8 and 6.1.1.4'
Co Co 0.3494 0.9721 'International Tables Vol C Tables 4.2.6.8 and 6.1.1.4'

loop_
_geom_angle_atom_site_label_1
_geom_angle_atom_site_label_2
_geom_angle_atom_site_label_3
_geom_angle
_geom_angle_site_symmetry_1
_geom_angle_site_symmetry_3
O1 Co1 O3 115.2(2) . .
O1 Co1 O4 103.1(2) . .
O3 Co1 O4 110.98(17) . .
O1 Co1 O2 109.3(2) . .
O3 Co1 O2 105.56(18) . .
O4 Co1 O2 112.94(16) . .
O8 Co2 O9 115.86(19) . .
O8 Co2 O7 112.78(19) . .
O9 Co2 O7 99.44(16) . .
O8 Co2 O5 102.7(2) . .
O9 Co2 O5 115.30(16) . .
O7 Co2 O5 111.14(17) . .
O6 Al3 O12 108.8(2) 8_665 8_665
O6 Al3 O11 110.3(2) 8_665 .
O12 Al3 O11 109.28(19) 8_665 .
O6 Al3 O10 111.4(2) 8_665 .
O12 Al3 O10 110.76(19) 8_665 .
O11 Al3 O10 106.33(18) . .
O1 P1 O8 108.8(3) 2_575 6_656
O1 P1 O11 109.4(3) 2_575 .
O8 P1 O11 110.4(3) 6_656 .
O1 P1 O12 108.8(3) 2_575 .
O8 P1 O12 110.4(2) 6_656 .
O11 P1 O12 108.9(2) . .
O3 P2 O2 109.9(2) . 8_655
O3 P2 O6 110.1(3) . .
O2 P2 O6 110.1(2) 8_655 .
O3 P2 O5 111.2(2) . .
O2 P2 O5 108.0(2) 8_655 .
O6 P2 O5 107.4(2) . .
O7 P3 O4 107.8(2) 3 .
O7 P3 O9 110.6(2) 3 .
O4 P3 O9 110.8(2) . .
O7 P3 O10 109.4(2) 3 .
O4 P3 O10 111.2(2) . .
O9 P3 O10 107.0(2) . .
P1 O1 Co1 159.3(3) 2_574 .
P2 O2 Co1 126.4(3) 8_665 .
P2 O3 Co1 137.2(3) . .
P3 O4 Co1 138.8(2) . .
P2 O5 Co2 130.2(2) . .
P2 O6 Al3 148.5(3) . 8_655
P3 O7 Co2 136.5(2) 3_545 .
P1 O8 Co2 150.0(3) 6_556 .
P3 O9 Co2 132.8(2) . .
P3 O10 Al3 144.1(2) . .
P1 O11 Al3 143.7(2) . .
P1 O12 Al3 150.0(3) . 8_655
N6' C1 N6 52.5(14) . .
N6' C1 C3 64.7(14) . .
N6 C1 C3 116.9(13) . .
N6' C1 C2 114.5(15) . .
N6 C1 C2 62.5(11) . .
C3 C1 C2 177.9(12) . .
N6' C1 N6 47.9(13) . 5_675
N6 C1 N6 64.8(13) . 5_675
C3 C1 N6 70.1(11) . 5_675
C2 C1 N6 110.9(11) . 5_675
N6' C1 N6' 67.9(18) . 5_675
N6 C1 N6' 44.2(11) . 5_675
C3 C1 N6' 108.8(13) . 5_675
C2 C1 N6' 72.3(11) . 5_675
N6 C1 N6' 38.7(10) 5_675 5_675
N4 C2 N6 66.1(12) . .
N4 C2 C1 117.3(14) . .
N6 C2 C1 51.2(9) . .
N4 C2 C5 46.3(10) . 5_675
N6 C2 C5 73.3(12) . 5_675
C1 C2 C5 108.1(12) . 5_675
N4 C2 N5 46.3(10) . 5_675
N6 C2 N5 73.3(12) . 5_675
C1 C2 N5 108.1(12) . 5_675
C5 C2 N5 0.0(16) 5_675 5_675
N4 C2 N6' 73.7(13) . 5_675
N6 C2 N6' 38.9(11) . 5_675
C1 C2 N6' 58.9(10) . 5_675
C5 C2 N6' 49.2(10) 5_675 5_675
N5 C2 N6' 49.2(10) 5_675 5_675
N5 C3 N6' 67.2(16) . .
N5 C3 C1 116.7(17) . .
N6' C3 C1 49.4(12) . .
N5 C3 C4 46.4(11) . 5_675
N6' C3 C4 77.0(14) . 5_675
C1 C3 C4 109.5(13) . 5_675
N5 C3 N4 46.4(11) . 5_675
N6' C3 N4 77.0(14) . 5_675
C1 C3 N4 109.5(13) . 5_675
C4 C3 N4 0.0(13) 5_675 5_675
N5 C3 N6 75.0(14) . 5_675
N6' C3 N6 42.5(12) . 5_675
C1 C3 N6 59.0(10) . 5_675
C4 C3 N6 50.6(9) 5_675 5_675
N4 C3 N6 50.6(9) 5_675 5_675
C2 N4 C5 88.3(15) . 5_675
C2 N4 N5 88.3(15) . 5_675
C5 N4 N5 0(2) 5_675 5_675
C2 N4 N6 65.3(12) . .
C5 N4 N6 88.7(14) 5_675 .
N5 N4 N6 88.7(14) 5_675 .
C2 N4 C3 115.6(14) . 5_675
C5 N4 C3 49.4(11) 5_675 5_675
N5 N4 C3 49.4(11) 5_675 5_675
N6 N4 C3 67.6(11) . 5_675
C4 N5 N4 0.0(18) 5_675 5_675
C4 N5 C3 84.1(16) 5_675 .
N4 N5 C3 84.1(16) 5_675 .
C4 N5 N6' 90.3(16) 5_675 .
N4 N5 N6' 90.3(16) 5_675 .
C3 N5 N6' 61.4(15) . .
C4 N5 C2 45.4(10) 5_675 5_675
N4 N5 C2 45.4(10) 5_675 5_675
C3 N5 C2 110.5(15) . 5_675
N6' N5 C2 72.9(13) . 5_675
N6' N6 N6' 94(2) . 5_675
N6' N6 C1 60.4(16) . .
N6' N6 C1 87.4(17) 5_675 .
N6' N6 C2 126(2) . .
N6' N6 C2 91.2(18) 5_675 .
C1 N6 C2 66.3(11) . .
N6' N6 N4 171(2) . .
N6' N6 N4 93.3(19) 5_675 .
C1 N6 N4 114.9(15) . .
C2 N6 N4 48.6(10) . .
N6' N6 N6 49.6(16) . 5_675
N6' N6 N6 44.6(15) 5_675 5_675
C1 N6 N6 67.5(13) . 5_675
C2 N6 N6 115.5(19) . 5_675
N4 N6 N6 138(2) . 5_675
N6' N6 C1 76.1(17) . 5_675
N6' N6 C1 48.6(13) 5_675 5_675
C1 N6 C1 115.2(13) . 5_675
C2 N6 C1 138.0(15) . 5_675
N4 N6 C1 112.8(13) . 5_675
N6 N6 C1 47.7(11) 5_675 5_675
N6' N6 C3 127(2) . 5_675
N6' N6 C3 54.3(15) 5_675 5_675
C1 N6 C3 139.6(15) . 5_675
C2 N6 C3 98.8(13) . 5_675
N4 N6 C3 61.8(11) . 5_675
N6 N6 C3 88.8(16) 5_675 5_675
C1 N6 C3 51.0(9) 5_675 5_675
N6' N6 C5 147(2) . 5_675
N6' N6 C5 53.1(16) 5_675 5_675
C1 N6 C5 108.0(13) . 5_675
C2 N6 C5 59.0(11) . 5_675
N4 N6 C5 40.3(9) . 5_675
N6 N6 C5 97.5(16) 5_675 5_675
C1 N6 C5 83.2(10) 5_675 5_675
C3 N6 C5 40.9(9) 5_675 5_675
N6 N6' N6 86(2) . 5_675
N6 N6' C1 67.1(17) . .
N6 N6' C1 83.5(19) 5_675 .
N6 N6' C3 133(2) . .
N6 N6' C3 83.2(19) 5_675 .
C1 N6' C3 65.9(15) . .
N6 N6' N5 172(3) . .
N6 N6' N5 88(2) 5_675 .
C1 N6' N5 117(2) . .
C3 N6' N5 51.4(13) . .
N6 N6' N6' 45.1(15) . 5_675
N6 N6' N6' 40.8(14) 5_675 5_675
C1 N6' N6' 70.4(18) . 5_675
C3 N6' N6' 111(2) . 5_675
N5 N6' N6' 128(2) . 5_675
N6 N6' C1 65.2(16) . 5_675
N6 N6' C1 48.3(13) 5_675 5_675
C1 N6' C1 112.1(18) . 5_675
C3 N6' C1 129.9(18) . 5_675
N5 N6' C1 106.6(16) . 5_675
N6' N6' C1 41.7(12) 5_675 5_675
N6 N6' C2 114(2) . 5_675
N6 N6' C2 49.9(14) 5_675 5_675
C1 N6' C2 131.7(19) . 5_675
C3 N6' C2 93.1(16) . 5_675
N5 N6' C2 57.9(12) . 5_675
N6' N6' C2 78.9(18) 5_675 5_675
C1 N6' C2 48.8(9) 5_675 5_675
N6 N6' C4 134(2) . 5_675
N6 N6' C4 48.8(14) 5_675 5_675
C1 N6' C4 105.9(16) . 5_675
C3 N6' C4 57.0(12) . 5_675
N5 N6' C4 38.8(9) . 5_675
N6' N6' C4 89.5(19) 5_675 5_675
C1 N6' C4 78.3(11) 5_675 5_675
C2 N6' C4 36.4(7) 5_675 5_675

loop_
_geom_bond_atom_site_label_1
_geom_bond_atom_site_label_2
_geom_bond_distance
_geom_bond_site_symmetry_2
Co1 O1 1.809(4) .
Co1 O3 1.833(4) .
Co1 O4 1.866(3) .
Co1 O2 1.879(4) .
Co2 O8 1.783(5) .
Co2 O9 1.823(3) .
Co2 O7 1.825(3) .
Co2 O5 1.826(4) .
Al3 O6 1.722(4) 8_665
Al3 O12 1.730(3) 8_665
Al3 O11 1.737(4) .
Al3 O10 1.740(4) .
P1 O1 1.489(4) 2_575
P1 O8 1.498(4) 6_656
P1 O11 1.513(3) .
P1 O12 1.518(4) .
P2 O3 1.506(4) .
P2 O2 1.518(4) 8_655
P2 O6 1.520(4) .
P2 O5 1.530(3) .
P3 O7 1.514(3) 3
P3 O4 1.519(4) .
P3 O9 1.524(3) .
P3 O10 1.528(3) .
O1 P1 1.489(4) 2_574
O2 P2 1.518(4) 8_665
O6 Al3 1.722(4) 8_655
O7 P3 1.514(3) 3_545
O8 P1 1.498(4) 6_556
O12 Al3 1.730(3) 8_655
C1 N6' 1.22(3) .
C1 N6 1.29(2) .
C1 C3 1.47(2) .
C1 C2 1.521(17) .
C1 N6 1.62(2) 5_675
C1 N6' 1.73(3) 5_675
C2 N4 1.216(19) .
C2 N6 1.47(2) .
C2 C5 1.71(2) 5_675
C2 N5 1.71(2) 5_675
C2 N6' 1.93(3) 5_675
C3 N5 1.29(2) .
C3 N6' 1.45(3) .
C3 C4 1.69(2) 5_675
C3 N4 1.69(2) 5_675
C3 N6 1.78(3) 5_675
N4 C5 1.23(2) 5_675
N4 N5 1.23(2) 5_675
N4 N6 1.48(2) .
N4 C3 1.69(2) 5_675
N5 C4 1.23(2) 5_675
N5 N4 1.23(2) 5_675
N5 N6' 1.53(3) .
N5 C2 1.71(2) 5_675
N6 N6' 1.11(3) .
N6 N6' 1.21(3) 5_675
N6 N6 1.58(4) 5_675
N6 C1 1.62(2) 5_675
N6 C3 1.78(3) 5_675
N6 C5 1.91(3) 5_675
N6' N6 1.21(3) 5_675
N6' N6' 1.70(5) 5_675
N6' C1 1.73(3) 5_675
N6' C2 1.93(3) 5_675
N6' C4 1.97(3) 5_675
